data_1568605
loop_
_publ_author_name
'Dubskikh, Vadim A.'
'Kolosov, Aleksei A.'
'Lysova, Anna A.'
'Samsonenko, Denis G.'
'Lavrov, Alexander N.'
'Kovalenko, Konstantin A.'
'Dybtsev, Danil N.'
'Fedin, Vladimir P.'

_publ_section_title
;
 A Series of Metal--Organic Frameworks with 2,2&#x2032;-Bipyridyl
 Derivatives: Synthesis vs. Structure Relationships, Adsorption, and
 Magnetic Studies
;
_journal_issue 5
_journal_name_full Molecules
_journal_page_first 2139
_journal_paper_doi 10.3390/molecules28052139
_journal_volume 28
_journal_year 2023
_chemical_formula_sum 'C62 H56 Mn3 N8 O16 S6'
_chemical_formula_weight 1526.32
_space_group_crystal_system monoclinic
_space_group_IT_number 14
_space_group_name_Hall '-P 2ybc'
_space_group_name_H-M_alt 'P 1 21/c 1'
_atom_sites_solution_hydrogens geom
_atom_sites_solution_primary dual
_atom_sites_solution_secondary difmap
_audit_creation_method SHELXL-2018/3
_cell_angle_alpha 90
_cell_angle_beta 111.044(4)
_cell_angle_gamma 90
_cell_formula_units_Z 2
_cell_length_a 10.9298(4)
_cell_length_b 25.5452(11)
_cell_length_c 13.0284(5)
_cell_measurement_reflns_used 7681
_cell_measurement_temperature 150(2)
_cell_measurement_theta_max 29.17
_cell_measurement_theta_min 2.31
_cell_volume 3395.0(2)
_computing_cell_refinement 'CrysAlisPro 1.171.41.98a (Rigaku OD, 2021)'
_computing_data_collection 'CrysAlisPro 1.171.41.98a (Rigaku OD, 2021)'
_computing_data_reduction 'CrysAlisPro 1.171.41.98a (Rigaku OD, 2021)'
_computing_molecular_graphics 'ShelXle (H\"ubschle, 2011)'
_computing_publication_material 'CIFTAB (Sheldrick, 2015)'
_computing_structure_refinement 'SHELXL-2018 (Sheldrick, 2015)'
_computing_structure_solution 'SHELXT-2018 (Sheldrick, 2015)'
_diffrn_ambient_temperature 150(2)
_diffrn_detector 'CCD plate'
_diffrn_detector_area_resol_mean 10.6
_diffrn_detector_type AtlasS2
_diffrn_measured_fraction_theta_full 1.000
_diffrn_measured_fraction_theta_max 1.000
_diffrn_measurement_device 'four-circle diffractometer'
_diffrn_measurement_device_type 'New Xcalibur, AtlasS2'
_diffrn_measurement_method '\w scans'
_diffrn_radiation_monochromator graphite
_diffrn_radiation_probe x-ray
_diffrn_radiation_source 'fine-focus sealed tube'
_diffrn_radiation_type MoK\a
_diffrn_radiation_wavelength 0.71073
_diffrn_reflns_av_R_equivalents 0.0233
_diffrn_reflns_av_unetI/netI 0.0289
_diffrn_reflns_Laue_measured_fraction_full 1.000
_diffrn_reflns_Laue_measured_fraction_max 1.000
_diffrn_reflns_limit_h_max 13
_diffrn_reflns_limit_h_min -12
_diffrn_reflns_limit_k_max 31
_diffrn_reflns_limit_k_min -31
_diffrn_reflns_limit_l_max 12
_diffrn_reflns_limit_l_min -15
_diffrn_reflns_number 16986
_diffrn_reflns_point_group_measured_fraction_full 1.000
_diffrn_reflns_point_group_measured_fraction_max 1.000
_diffrn_reflns_theta_full 25.242
_diffrn_reflns_theta_max 25.680
_diffrn_reflns_theta_min 1.855
_diffrn_source 'sealed X-ray tube'
_exptl_absorpt_coefficient_mu 0.806
_exptl_absorpt_correction_T_max 1.00000
_exptl_absorpt_correction_T_min 0.87373
_exptl_absorpt_correction_type multi-scan
_exptl_absorpt_process_details
;
CrysAlisPro 1.171.41.98a (Rigaku Oxford Diffraction, 2021)
Empirical absorption correction using spherical harmonics,
implemented in SCALE3 ABSPACK scaling algorithm.
;
_exptl_crystal_colour colorless
_exptl_crystal_density_diffrn 1.493
_exptl_crystal_description plate
_exptl_crystal_F_000 1566
_exptl_crystal_size_max 0.45
_exptl_crystal_size_mid 0.21
_exptl_crystal_size_min 0.05
_refine_diff_density_max 0.591
_refine_diff_density_min -0.560
_refine_diff_density_rms 0.075
_refine_ls_extinction_method none
_refine_ls_goodness_of_fit_ref 1.041
_refine_ls_hydrogen_treatment constr
_refine_ls_matrix_type full
_refine_ls_number_parameters 582
_refine_ls_number_reflns 6446
_refine_ls_number_restraints 757
_refine_ls_restrained_S_all 1.064
_refine_ls_R_factor_all 0.0482
_refine_ls_R_factor_gt 0.0395
_refine_ls_shift/su_max 0.001
_refine_ls_shift/su_mean 0.000
_refine_ls_structure_factor_coef Fsqd
_refine_ls_weighting_details 'w=1/[\s^2^(Fo^2^)+(0.0653P)^2^+2.6254P] where P=(Fo^2^+2Fc^2^)/3'
_refine_ls_weighting_scheme calc
_refine_ls_wR_factor_gt 0.1109
_refine_ls_wR_factor_ref 0.1160
_reflns_Friedel_coverage 0.000
_reflns_number_gt 5490
_reflns_number_total 6446
_reflns_threshold_expression 'I > 2\s(I)'
_cod_data_source_file 1-final.cif
_cod_data_source_block ssm1c
_cod_original_sg_symbol_H-M 'P 21/c'
_cod_database_code 1568605
_shelx_shelxl_version_number 2018/3
_shelx_space_group_comment
;
The symmetry employed for this shelxl refinement is uniquely defined
by the following loop, which should always be used as a source of
symmetry information in preference to the above space-group names.
They are only intended as comments.
;
_shelx_estimated_absorpt_t_min 0.713
_shelx_estimated_absorpt_t_max 0.961

loop_
_space_group_symop_operation_xyz
'x, y, z'
'-x, y+1/2, -z+1/2'
'-x, -y, -z'
'x, -y-1/2, z-1/2'

loop_
_atom_site_label
_atom_site_type_symbol
_atom_site_fract_x
_atom_site_fract_y
_atom_site_fract_z
_atom_site_U_iso_or_equiv
_atom_site_adp_type
_atom_site_occupancy
_atom_site_site_symmetry_order
_atom_site_calc_flag
_atom_site_refinement_flags_posn
_atom_site_refinement_flags_adp
_atom_site_refinement_flags_occupancy
_atom_site_disorder_assembly
_atom_site_disorder_group
Mn1 Mn 0.25856(3) 0.45692(2) 0.60968(3) 0.02451(12) Uani 1 1 d D . . . .
Mn2 Mn 0.500000 0.500000 0.500000 0.02535(15) Uani 1 2 d S . P . .
O11 O 0.14383(16) 0.46162(7) 0.44229(13) 0.0253(4) Uani 1 1 d . . . . .
O12 O 0.31231(17) 0.47722(8) 0.38716(13) 0.0338(4) Uani 1 1 d . . . . .
C11 C 0.1930(2) 0.47052(10) 0.37038(18) 0.0225(5) Uani 1 1 d . . . . .
C12 C 0.1024(2) 0.47433(9) 0.25534(18) 0.0201(5) Uani 1 1 d . . . . .
C13 C -0.0302(2) 0.46946(10) 0.21364(19) 0.0233(5) Uani 1 1 d . . . . .
H13 H -0.081420 0.459826 0.256116 0.028 Uiso 1 1 calc R U . . .
C14 C -0.0831(2) 0.48035(11) 0.10000(19) 0.0268(5) Uani 1 1 d . . . . .
H14 H -0.174242 0.479012 0.057893 0.032 Uiso 1 1 calc R U . . .
C15 C 0.0096(2) 0.49300(9) 0.05632(18) 0.0213(5) Uani 1 1 d . . . . .
S1 S 0.16396(6) 0.49133(3) 0.15525(5) 0.02690(16) Uani 1 1 d . . . . .
O21 O 0.37203(19) 0.39451(8) 0.59635(18) 0.0429(5) Uani 1 1 d . . . . .
O22 O 0.54554(17) 0.41901(8) 0.55490(14) 0.0325(4) Uani 1 1 d . . . . .
O23 O 0.76139(17) 0.04209(8) 0.84852(14) 0.0322(4) Uani 1 1 d . . . . .
O24 O 0.58068(16) 0.01648(7) 0.87133(13) 0.0264(4) Uani 1 1 d . . . . .
C21 C 0.4800(2) 0.38663(11) 0.5846(2) 0.0311(6) Uani 1 1 d . . . . .
C22 C 0.5299(2) 0.33264(11) 0.6113(2) 0.0302(6) Uani 1 1 d . . . . .
C23 C 0.6259(3) 0.30691(12) 0.5883(3) 0.0431(7) Uani 1 1 d . . . . .
H23 H 0.675924 0.322161 0.549587 0.052 Uiso 1 1 calc R U . . .
C24 C 0.6430(3) 0.25532(12) 0.6280(3) 0.0495(8) Uani 1 1 d . . . . .
H24 H 0.706134 0.232012 0.619053 0.059 Uiso 1 1 calc R U . . .
C25 C 0.5601(3) 0.24201(11) 0.6805(2) 0.0336(6) Uani 1 1 d . . . . .
C26 C 0.5489(3) 0.19195(11) 0.7299(2) 0.0331(6) Uani 1 1 d . . . . .
C27 C 0.4436(3) 0.17142(11) 0.7493(3) 0.0384(7) Uani 1 1 d . . . . .
H27 H 0.363101 0.189548 0.734071 0.046 Uiso 1 1 calc R U . . .
C28 C 0.4669(3) 0.12058(11) 0.7943(2) 0.0336(6) Uani 1 1 d . . . . .
H28 H 0.403780 0.100796 0.812254 0.040 Uiso 1 1 calc R U . . .
C29 C 0.5903(2) 0.10277(11) 0.8094(2) 0.0271(5) Uani 1 1 d . . . . .
C30 C 0.6480(2) 0.05159(11) 0.84616(18) 0.0255(5) Uani 1 1 d . . . . .
S21 S 0.46028(7) 0.29303(3) 0.68211(6) 0.03708(19) Uani 1 1 d . . . . .
S22 S 0.67925(6) 0.14888(3) 0.76916(6) 0.03357(17) Uani 1 1 d . . . . .
N1 N 0.09755(19) 0.42397(8) 0.65325(15) 0.0203(4) Uani 1 1 d . . . . .
C101 C -0.0249(2) 0.42143(9) 0.5817(2) 0.0237(5) Uani 1 1 d . . . . .
H101 H -0.041718 0.430973 0.507378 0.028 Uiso 1 1 calc R U . . .
C102 C -0.1282(3) 0.40550(11) 0.6110(2) 0.0339(6) Uani 1 1 d . . . . .
H102 H -0.214919 0.404680 0.558288 0.041 Uiso 1 1 calc R U . . .
C103 C -0.1033(3) 0.39079(11) 0.7182(2) 0.0353(6) Uani 1 1 d . . . . .
H103 H -0.172780 0.379281 0.740354 0.042 Uiso 1 1 calc R U . . .
C104 C 0.0228(3) 0.39289(10) 0.7931(2) 0.0299(6) Uani 1 1 d . . . . .
H104 H 0.041942 0.382603 0.867345 0.036 Uiso 1 1 calc R U . . .
C105 C 0.1212(2) 0.41022(9) 0.75850(19) 0.0243(5) Uani 1 1 d D U . . .
N2 N 0.3363(7) 0.4488(3) 0.7975(4) 0.0280(15) Uani 0.5 1 d D U P A 1
C106 C 0.2568(5) 0.4229(2) 0.8381(6) 0.0306(15) Uani 0.5 1 d D U P A 1
C107 C 0.2957(7) 0.4090(3) 0.9479(6) 0.0367(18) Uani 0.5 1 d D U P A 1
H107 H 0.237437 0.391348 0.975404 0.044 Uiso 0.5 1 calc R U P A 1
C108 C 0.4212(6) 0.4216(3) 1.0162(5) 0.0438(16) Uani 0.5 1 d D U P A 1
H108 H 0.450038 0.412610 1.091971 0.053 Uiso 0.5 1 calc R U P A 1
C109 C 0.5051(5) 0.4472(3) 0.9753(4) 0.0428(14) Uani 0.5 1 d D U P A 1
H109 H 0.592295 0.455483 1.021356 0.051 Uiso 0.5 1 calc R U P A 1
C110 C 0.4581(6) 0.4604(3) 0.8655(4) 0.0366(14) Uani 0.5 1 d D U P A 1
H110 H 0.514522 0.478430 0.836557 0.044 Uiso 0.5 1 calc R U P A 1
N3 N 0.3434(7) 0.4312(3) 0.7884(4) 0.0305(16) Uani 0.5 1 d D U P A 2
C111 C 0.2616(5) 0.4107(2) 0.8332(6) 0.0291(14) Uani 0.5 1 d D U P A 2
C112 C 0.3069(7) 0.3915(3) 0.9392(6) 0.0389(19) Uani 0.5 1 d D U P A 2
H112 H 0.248360 0.375841 0.969229 0.047 Uiso 0.5 1 calc R U P A 2
C113 C 0.4384(6) 0.3954(3) 1.0006(5) 0.0484(17) Uani 0.5 1 d D U P A 2
H113 H 0.471188 0.383942 1.074893 0.058 Uiso 0.5 1 calc R U P A 2
C114 C 0.5224(6) 0.4162(3) 0.9537(5) 0.0481(15) Uani 0.5 1 d D U P A 2
H114 H 0.613823 0.418226 0.994484 0.058 Uiso 0.5 1 calc R U P A 2
C115 C 0.4717(6) 0.4340(3) 0.8469(5) 0.0382(14) Uani 0.5 1 d D U P A 2
H115 H 0.528978 0.448499 0.814248 0.046 Uiso 0.5 1 calc R U P A 2
O1D O 1.1136(12) 0.3338(5) 1.0372(12) 0.071(2) Uani 0.5 1 d D U P B 1
C11D C 1.0874(9) 0.2909(4) 1.0495(8) 0.0768(17) Uani 0.5 1 d D U P B 1
H11D H 1.160199 0.270551 1.093440 0.092 Uiso 0.5 1 calc R U P B 1
N1D N 0.9762(7) 0.2649(3) 1.0143(6) 0.0833(16) Uani 0.5 1 d D U P B 1
C12D C 0.8583(11) 0.2856(5) 0.9361(8) 0.085(2) Uani 0.5 1 d D U P B 1
H12D H 0.783734 0.264218 0.935697 0.128 Uiso 0.5 1 calc R U P B 1
H12E H 0.864127 0.285135 0.862733 0.128 Uiso 0.5 1 calc R U P B 1
H12F H 0.846075 0.321701 0.956027 0.128 Uiso 0.5 1 calc R U P B 1
C13D C 0.9666(11) 0.2125(3) 1.0532(9) 0.104(2) Uani 0.5 1 d D U P B 1
H13D H 0.932003 0.188804 0.990275 0.156 Uiso 0.5 1 calc R U P B 1
H13E H 0.907568 0.212772 1.094778 0.156 Uiso 0.5 1 calc R U P B 1
H13F H 1.053675 0.200617 1.100930 0.156 Uiso 0.5 1 calc R U P B 1
O1A O 1.1019(11) 0.3265(5) 1.0526(12) 0.0683(19) Uani 0.5 1 d D U P C 2
C11A C 1.0021(7) 0.3456(3) 1.0482(6) 0.0549(14) Uani 0.5 1 d D U P C 2
H11A H 1.006363 0.373558 1.097438 0.066 Uiso 0.5 1 calc R U P C 2
N1A N 0.8851(6) 0.3314(2) 0.9806(4) 0.0564(13) Uani 0.5 1 d D U P C 2
C12A C 0.8676(12) 0.2895(4) 0.9034(8) 0.079(2) Uani 0.5 1 d D U P C 2
H12A H 0.791130 0.296750 0.837091 0.119 Uiso 0.5 1 calc R U P C 2
H12B H 0.853919 0.256611 0.936487 0.119 Uiso 0.5 1 calc R U P C 2
H12C H 0.945880 0.286455 0.883694 0.119 Uiso 0.5 1 calc R U P C 2
C13A C 0.7683(7) 0.3556(3) 0.9841(7) 0.0712(19) Uani 0.5 1 d D U P C 2
H13A H 0.709274 0.328663 0.993397 0.107 Uiso 0.5 1 calc R U P C 2
H13B H 0.724369 0.374613 0.915291 0.107 Uiso 0.5 1 calc R U P C 2
H13C H 0.791294 0.380134 1.046020 0.107 Uiso 0.5 1 calc R U P C 2
O2D O 0.9555(5) 0.2245(3) 0.7106(5) 0.0764(14) Uani 0.5 1 d D U P D 3
C21D C 1.0563(7) 0.2470(3) 0.7533(6) 0.0649(16) Uani 0.5 1 d D U P D 3
H21D H 1.063502 0.281439 0.728698 0.078 Uiso 0.5 1 calc R U P D 3
N2D N 1.1587(6) 0.2275(2) 0.8323(5) 0.0539(13) Uani 0.5 1 d D U P D 3
C22D C 1.1726(9) 0.1750(3) 0.8757(8) 0.0753(17) Uani 0.5 1 d D U P D 3
H22A H 1.243863 0.174060 0.947586 0.113 Uiso 0.5 1 calc R U P D 3
H22B H 1.192686 0.151060 0.825170 0.113 Uiso 0.5 1 calc R U P D 3
H22C H 1.090532 0.164224 0.883977 0.113 Uiso 0.5 1 calc R U P D 3
C23D C 1.2780(7) 0.2596(3) 0.8826(7) 0.0631(16) Uani 0.5 1 d D U P D 3
H23A H 1.353487 0.241418 0.875464 0.095 Uiso 0.5 1 calc R U P D 3
H23B H 1.293051 0.265108 0.960658 0.095 Uiso 0.5 1 calc R U P D 3
H23C H 1.266399 0.293484 0.845125 0.095 Uiso 0.5 1 calc R U P D 3
O2A O 1.2193(8) 0.2528(3) 0.8066(6) 0.0923(16) Uani 0.5 1 d D U P E 4
C21A C 1.2020(11) 0.2450(4) 0.8885(9) 0.0762(18) Uani 0.5 1 d D U P E 4
H21A H 1.231805 0.270477 0.945290 0.091 Uiso 0.5 1 calc R U P E 4
N2A N 1.1433(8) 0.2027(3) 0.9069(6) 0.0790(15) Uani 0.5 1 d D U P E 4
C22A C 1.1003(11) 0.1622(4) 0.8279(8) 0.088(2) Uani 0.5 1 d D U P E 4
H22D H 1.093417 0.129455 0.864572 0.131 Uiso 0.5 1 calc R U P E 4
H22E H 1.163378 0.157837 0.790829 0.131 Uiso 0.5 1 calc R U P E 4
H22F H 1.014316 0.171339 0.773600 0.131 Uiso 0.5 1 calc R U P E 4
C23A C 1.1243(10) 0.1957(4) 1.0096(7) 0.0868(19) Uani 0.5 1 d D U P E 4
H23D H 1.031825 0.188077 0.995461 0.130 Uiso 0.5 1 calc R U P E 4
H23E H 1.149835 0.227732 1.053492 0.130 Uiso 0.5 1 calc R U P E 4
H23F H 1.178472 0.166450 1.049953 0.130 Uiso 0.5 1 calc R U P E 4

loop_
_atom_site_aniso_label
_atom_site_aniso_U_11
_atom_site_aniso_U_22
_atom_site_aniso_U_33
_atom_site_aniso_U_23
_atom_site_aniso_U_13
_atom_site_aniso_U_12
Mn1 0.0160(2) 0.0416(2) 0.01614(19) 0.00760(15) 0.00599(14) -0.00191(16)
Mn2 0.0133(3) 0.0490(4) 0.0144(2) 0.0074(2) 0.0057(2) -0.0011(2)
O11 0.0201(9) 0.0417(10) 0.0144(8) 0.0036(7) 0.0067(7) 0.0010(7)
O12 0.0175(9) 0.0648(13) 0.0175(8) 0.0064(9) 0.0045(7) -0.0009(9)
C11 0.0195(12) 0.0313(13) 0.0162(11) 0.0017(10) 0.0058(9) 0.0001(10)
C12 0.0189(11) 0.0284(12) 0.0140(10) 0.0012(9) 0.0070(9) 0.0001(10)
C13 0.0204(12) 0.0326(13) 0.0176(11) -0.0007(10) 0.0075(9) -0.0021(10)
C14 0.0159(12) 0.0438(15) 0.0183(11) -0.0002(11) 0.0032(9) -0.0035(11)
C15 0.0182(12) 0.0291(12) 0.0154(11) -0.0013(9) 0.0045(9) 0.0001(10)
S1 0.0153(3) 0.0510(4) 0.0142(3) 0.0039(3) 0.0050(2) -0.0008(3)
O21 0.0301(11) 0.0499(12) 0.0565(13) 0.0282(10) 0.0251(10) 0.0124(9)
O22 0.0235(9) 0.0471(11) 0.0282(9) 0.0103(8) 0.0110(8) -0.0005(8)
O23 0.0206(9) 0.0500(12) 0.0274(9) 0.0057(8) 0.0105(7) 0.0073(8)
O24 0.0222(9) 0.0390(10) 0.0209(8) -0.0038(8) 0.0111(7) 0.0019(8)
C21 0.0237(13) 0.0488(16) 0.0207(12) 0.0094(12) 0.0079(10) 0.0044(12)
C22 0.0218(13) 0.0436(15) 0.0266(13) 0.0019(12) 0.0107(10) -0.0001(11)
C23 0.0395(17) 0.0391(16) 0.064(2) -0.0103(15) 0.0348(16) -0.0090(14)
C24 0.0459(18) 0.0349(16) 0.086(2) -0.0149(16) 0.0464(18) -0.0058(14)
C25 0.0271(14) 0.0364(15) 0.0392(15) -0.0075(12) 0.0141(12) -0.0019(12)
C26 0.0298(14) 0.0349(15) 0.0353(14) -0.0082(12) 0.0125(12) -0.0007(12)
C27 0.0277(14) 0.0338(15) 0.0596(19) -0.0074(14) 0.0228(14) 0.0025(12)
C28 0.0280(14) 0.0347(15) 0.0432(15) -0.0074(12) 0.0188(12) -0.0001(12)
C29 0.0219(12) 0.0391(14) 0.0211(11) -0.0067(11) 0.0087(10) -0.0002(11)
C30 0.0204(12) 0.0430(15) 0.0130(10) -0.0043(10) 0.0059(9) 0.0031(11)
S21 0.0348(4) 0.0456(4) 0.0392(4) 0.0155(3) 0.0234(3) 0.0152(3)
S22 0.0207(3) 0.0478(4) 0.0321(3) 0.0041(3) 0.0094(3) 0.0022(3)
N1 0.0206(10) 0.0223(10) 0.0187(9) 0.0035(8) 0.0078(8) 0.0030(8)
C101 0.0240(12) 0.0225(12) 0.0237(12) 0.0026(10) 0.0074(10) -0.0016(10)
C102 0.0217(13) 0.0419(16) 0.0359(14) 0.0070(12) 0.0078(11) -0.0063(12)
C103 0.0296(14) 0.0419(16) 0.0400(15) 0.0046(13) 0.0194(12) -0.0089(12)
C104 0.0327(14) 0.0359(14) 0.0253(12) 0.0050(11) 0.0154(11) -0.0033(12)
C105 0.0256(13) 0.0285(12) 0.0204(11) 0.0039(10) 0.0104(10) -0.0012(10)
N2 0.022(2) 0.039(4) 0.022(2) 0.010(2) 0.0071(18) -0.003(2)
C106 0.027(3) 0.039(3) 0.024(3) 0.011(2) 0.007(2) 0.000(2)
C107 0.034(3) 0.047(4) 0.027(3) 0.014(3) 0.008(2) -0.003(3)
C108 0.039(3) 0.058(4) 0.026(3) 0.018(3) 0.001(2) -0.002(3)
C109 0.028(3) 0.061(4) 0.030(3) 0.009(3) -0.001(2) -0.005(3)
C110 0.026(3) 0.052(3) 0.027(3) 0.008(3) 0.004(2) -0.004(3)
N3 0.025(2) 0.039(4) 0.023(2) 0.007(2) 0.0033(19) -0.005(3)
C111 0.028(3) 0.037(3) 0.022(3) 0.007(2) 0.009(2) -0.003(2)
C112 0.038(3) 0.050(4) 0.026(3) 0.015(3) 0.008(2) -0.003(3)
C113 0.046(3) 0.059(4) 0.029(3) 0.022(3) 0.000(2) -0.004(3)
C114 0.032(3) 0.063(4) 0.035(3) 0.012(3) -0.006(2) -0.006(3)
C115 0.027(3) 0.052(3) 0.029(3) 0.009(3) 0.002(2) -0.007(3)
O1D 0.078(3) 0.076(3) 0.067(4) 0.008(3) 0.036(3) -0.031(3)
C11D 0.078(3) 0.080(3) 0.077(3) 0.009(3) 0.035(3) -0.022(3)
N1D 0.081(3) 0.087(3) 0.082(3) 0.008(3) 0.029(3) -0.021(3)
C12D 0.087(3) 0.099(3) 0.075(3) 0.012(3) 0.036(3) -0.014(3)
C13D 0.099(4) 0.099(4) 0.106(4) 0.009(4) 0.027(4) -0.017(4)
O1A 0.080(3) 0.074(4) 0.062(3) -0.001(3) 0.039(3) -0.026(3)
C11A 0.064(3) 0.058(3) 0.051(3) 0.005(2) 0.031(2) -0.015(3)
N1A 0.062(3) 0.070(3) 0.043(2) 0.004(2) 0.027(2) -0.025(2)
C12A 0.083(3) 0.089(3) 0.072(3) 0.001(3) 0.036(3) -0.018(3)
C13A 0.070(4) 0.075(4) 0.068(4) 0.007(3) 0.024(3) -0.014(3)
O2D 0.050(3) 0.104(3) 0.074(3) -0.021(3) 0.021(2) 0.027(2)
C21D 0.059(3) 0.078(3) 0.061(3) -0.012(3) 0.026(3) 0.028(3)
N2D 0.052(3) 0.071(3) 0.046(3) 0.001(2) 0.027(2) 0.013(2)
C22D 0.069(3) 0.084(3) 0.073(3) -0.006(3) 0.027(3) 0.010(3)
C23D 0.055(3) 0.082(4) 0.058(3) -0.011(3) 0.027(3) 0.010(3)
O2A 0.089(3) 0.100(3) 0.083(3) -0.005(3) 0.026(3) 0.015(3)
C21A 0.074(3) 0.085(3) 0.078(3) 0.001(3) 0.036(3) 0.009(3)
N2A 0.067(3) 0.087(3) 0.086(3) -0.005(3) 0.032(3) 0.001(3)
C22A 0.082(4) 0.092(4) 0.084(4) 0.000(3) 0.025(3) 0.004(3)
C23A 0.081(3) 0.089(3) 0.088(3) 0.009(3) 0.027(3) -0.003(3)

loop_
_atom_type_symbol
_atom_type_description
_atom_type_scat_dispersion_real
_atom_type_scat_dispersion_imag
_atom_type_scat_source
C C 0.0033 0.0016 'International Tables Vol C Tables 4.2.6.8 and 6.1.1.4'
H H 0.0000 0.0000 'International Tables Vol C Tables 4.2.6.8 and 6.1.1.4'
N N 0.0061 0.0033 'International Tables Vol C Tables 4.2.6.8 and 6.1.1.4'
O O 0.0106 0.0060 'International Tables Vol C Tables 4.2.6.8 and 6.1.1.4'
S S 0.1246 0.1234 'International Tables Vol C Tables 4.2.6.8 and 6.1.1.4'
Mn Mn 0.3368 0.7283 'International Tables Vol C Tables 4.2.6.8 and 6.1.1.4'

loop_
_geom_angle_atom_site_label_1
_geom_angle_atom_site_label_2
_geom_angle_atom_site_label_3
_geom_angle
_geom_angle_site_symmetry_1
_geom_angle_site_symmetry_3
_geom_angle_publ_flag
O11 Mn1 O23 96.98(7) . 2_656 ?
O11 Mn1 O24 103.05(6) . 2_656 ?
O11 Mn1 C30 102.55(7) . 2_656 ?
O11 Mn1 N1 93.17(7) . . ?
O11 Mn1 N2 166.15(19) . . ?
O11 Mn1 N3 162.92(19) . . ?
O21 Mn1 O11 96.31(8) . . ?
O21 Mn1 O23 150.64(8) . 2_656 ?
O21 Mn1 O24 93.55(7) . 2_656 ?
O21 Mn1 C30 122.35(8) . 2_656 ?
O21 Mn1 N1 106.64(7) . . ?
O21 Mn1 N2 90.94(18) . . ?
O21 Mn1 N3 80.00(19) . . ?
O23 Mn1 C30 28.69(7) 2_656 2_656 ?
O23 Mn1 N2 82.05(17) 2_656 . ?
O24 Mn1 O23 57.94(6) 2_656 2_656 ?
O24 Mn1 C30 29.29(7) 2_656 2_656 ?
O24 Mn1 N2 88.21(18) 2_656 . ?
O24 Mn1 N3 93.86(19) 2_656 . ?
N1 Mn1 O23 98.63(7) . 2_656 ?
N1 Mn1 O24 152.57(7) . 2_656 ?
N1 Mn1 C30 125.71(8) . 2_656 ?
N1 Mn1 N2 73.40(19) . . ?
N1 Mn1 N3 72.2(2) . . ?
N2 Mn1 C30 83.28(17) . 2_656 ?
N3 Mn1 C30 93.38(18) . 2_656 ?
O12 Mn2 O12 180.0 3_666 . ?
O12 Mn2 O22 89.03(7) . 3_666 ?
O12 Mn2 O22 89.03(7) 3_666 . ?
O12 Mn2 O22 90.97(7) . . ?
O12 Mn2 O22 90.97(7) 3_666 3_666 ?
O12 Mn2 O24 88.40(6) . 4_565 ?
O12 Mn2 O24 88.40(6) 3_666 2_656 ?
O12 Mn2 O24 91.60(6) . 2_656 ?
O12 Mn2 O24 91.60(6) 3_666 4_565 ?
O22 Mn2 O22 180.00(10) . 3_666 ?
O22 Mn2 O24 87.80(7) . 4_565 ?
O22 Mn2 O24 87.80(7) 3_666 2_656 ?
O22 Mn2 O24 92.20(7) . 2_656 ?
O22 Mn2 O24 92.20(7) 3_666 4_565 ?
O24 Mn2 O24 180.0 4_565 2_656 ?
C11 O11 Mn1 122.04(15) . . ?
C11 O12 Mn2 147.20(16) . . ?
O11 C11 C12 117.3(2) . . ?
O12 C11 O11 126.2(2) . . ?
O12 C11 C12 116.5(2) . . ?
C11 C12 S1 118.92(17) . . ?
C13 C12 C11 129.2(2) . . ?
C13 C12 S1 111.76(17) . . ?
C12 C13 H13 123.9 . . ?
C12 C13 C14 112.2(2) . . ?
C14 C13 H13 123.9 . . ?
C13 C14 H14 123.3 . . ?
C15 C14 C13 113.5(2) . . ?
C15 C14 H14 123.3 . . ?
C14 C15 C15 128.3(3) . 3_565 ?
C14 C15 S1 110.91(17) . . ?
C15 C15 S1 120.7(2) 3_565 . ?
C15 S1 C12 91.64(11) . . ?
C21 O21 Mn1 138.66(19) . . ?
C21 O22 Mn2 129.95(18) . . ?
C30 O23 Mn1 90.70(16) . 2_646 ?
Mn2 O24 Mn1 107.19(7) 2_646 2_646 ?
C30 O24 Mn1 90.22(14) . 2_646 ?
C30 O24 Mn2 139.26(15) . 2_646 ?
O21 C21 C22 113.8(2) . . ?
O22 C21 O21 126.9(3) . . ?
O22 C21 C22 119.2(2) . . ?
C21 C22 S21 118.54(19) . . ?
C23 C22 C21 130.4(3) . . ?
C23 C22 S21 111.0(2) . . ?
C22 C23 H23 123.7 . . ?
C22 C23 C24 112.6(3) . . ?
C24 C23 H23 123.7 . . ?
C23 C24 H24 123.3 . . ?
C25 C24 C23 113.3(3) . . ?
C25 C24 H24 123.3 . . ?
C24 C25 C26 128.3(3) . . ?
C24 C25 S21 111.1(2) . . ?
C26 C25 S21 120.6(2) . . ?
C25 C26 S22 119.9(2) . . ?
C27 C26 C25 128.9(3) . . ?
C27 C26 S22 111.1(2) . . ?
C26 C27 H27 123.5 . . ?
C26 C27 C28 113.0(3) . . ?
C28 C27 H27 123.5 . . ?
C27 C28 H28 123.6 . . ?
C29 C28 C27 112.8(3) . . ?
C29 C28 H28 123.6 . . ?
C28 C29 C30 129.4(3) . . ?
C28 C29 S22 111.3(2) . . ?
C30 C29 S22 119.21(19) . . ?
O23 C30 Mn1 60.61(14) . 2_646 ?
O23 C30 O24 121.0(2) . . ?
O23 C30 C29 119.4(2) . . ?
O24 C30 Mn1 60.49(13) . 2_646 ?
O24 C30 C29 119.6(2) . . ?
C29 C30 Mn1 173.95(17) . 2_646 ?
C25 S21 C22 91.98(14) . . ?
C29 S22 C26 91.70(13) . . ?
C101 N1 Mn1 122.29(15) . . ?
C101 N1 C105 118.6(2) . . ?
C105 N1 Mn1 118.88(16) . . ?
N1 C101 H101 118.7 . . ?
N1 C101 C102 122.6(2) . . ?
C102 C101 H101 118.7 . . ?
C101 C102 H102 120.7 . . ?
C103 C102 C101 118.6(2) . . ?
C103 C102 H102 120.7 . . ?
C102 C103 H103 120.3 . . ?
C104 C103 C102 119.5(2) . . ?
C104 C103 H103 120.3 . . ?
C103 C104 H104 120.6 . . ?
C103 C104 C105 118.8(2) . . ?
C105 C104 H104 120.6 . . ?
N1 C105 C104 121.9(2) . . ?
N1 C105 C106 115.2(4) . . ?
N1 C105 C111 116.0(4) . . ?
C104 C105 C106 122.2(4) . . ?
C104 C105 C111 121.9(4) . . ?
C106 N2 Mn1 114.9(5) . . ?
C110 N2 Mn1 125.7(4) . . ?
C110 N2 C106 118.6(5) . . ?
N2 C106 C105 116.8(6) . . ?
N2 C106 C107 122.1(5) . . ?
C107 C106 C105 121.1(6) . . ?
C106 C107 H107 120.9 . . ?
C108 C107 C106 118.3(5) . . ?
C108 C107 H107 120.9 . . ?
C107 C108 H108 119.8 . . ?
C107 C108 C109 120.4(5) . . ?
C109 C108 H108 119.8 . . ?
C108 C109 H109 121.1 . . ?
C110 C109 C108 117.7(5) . . ?
C110 C109 H109 121.1 . . ?
N2 C110 C109 122.9(5) . . ?
N2 C110 H110 118.5 . . ?
C109 C110 H110 118.5 . . ?
C111 N3 Mn1 118.0(5) . . ?
C115 N3 Mn1 121.9(4) . . ?
C115 N3 C111 120.0(5) . . ?
N3 C111 C105 114.2(6) . . ?
N3 C111 C112 121.3(5) . . ?
C112 C111 C105 124.4(6) . . ?
C111 C112 H112 120.6 . . ?
C113 C112 C111 118.8(5) . . ?
C113 C112 H112 120.6 . . ?
C112 C113 H113 120.2 . . ?
C112 C113 C114 119.6(5) . . ?
C114 C113 H113 120.2 . . ?
C113 C114 H114 120.5 . . ?
C115 C114 C113 119.0(5) . . ?
C115 C114 H114 120.5 . . ?
N3 C115 C114 121.2(5) . . ?
N3 C115 H115 119.4 . . ?
C114 C115 H115 119.4 . . ?
O1D C11D H11D 113.9 . . ?
O1D C11D N1D 132.2(12) . . ?
N1D C11D H11D 113.9 . . ?
C11D N1D C12D 123.2(8) . . ?
C11D N1D C13D 121.2(8) . . ?
C12D N1D C13D 115.6(7) . . ?
N1D C12D H12D 109.5 . . ?
N1D C12D H12E 109.5 . . ?
N1D C12D H12F 109.5 . . ?
H12D C12D H12E 109.5 . . ?
H12D C12D H12F 109.5 . . ?
H12E C12D H12F 109.5 . . ?
N1D C13D H13D 109.5 . . ?
N1D C13D H13E 109.5 . . ?
N1D C13D H13F 109.5 . . ?
H13D C13D H13E 109.5 . . ?
H13D C13D H13F 109.5 . . ?
H13E C13D H13F 109.5 . . ?
O1A C11A H11A 117.3 . . ?
O1A C11A N1A 125.3(10) . . ?
N1A C11A H11A 117.3 . . ?
C11A N1A C12A 121.9(7) . . ?
C11A N1A C13A 121.4(6) . . ?
C12A N1A C13A 116.6(6) . . ?
N1A C12A H12A 109.5 . . ?
N1A C12A H12B 109.5 . . ?
N1A C12A H12C 109.5 . . ?
H12A C12A H12B 109.5 . . ?
H12A C12A H12C 109.5 . . ?
H12B C12A H12C 109.5 . . ?
N1A C13A H13A 109.5 . . ?
N1A C13A H13B 109.5 . . ?
N1A C13A H13C 109.5 . . ?
H13A C13A H13B 109.5 . . ?
H13A C13A H13C 109.5 . . ?
H13B C13A H13C 109.5 . . ?
O2D C21D H21D 117.6 . . ?
O2D C21D N2D 124.7(8) . . ?
N2D C21D H21D 117.6 . . ?
C21D N2D C22D 126.8(7) . . ?
C21D N2D C23D 120.3(7) . . ?
C22D N2D C23D 112.9(6) . . ?
N2D C22D H22A 109.5 . . ?
N2D C22D H22B 109.5 . . ?
N2D C22D H22C 109.5 . . ?
H22A C22D H22B 109.5 . . ?
H22A C22D H22C 109.5 . . ?
H22B C22D H22C 109.5 . . ?
N2D C23D H23A 109.5 . . ?
N2D C23D H23B 109.5 . . ?
N2D C23D H23C 109.5 . . ?
H23A C23D H23B 109.5 . . ?
H23A C23D H23C 109.5 . . ?
H23B C23D H23C 109.5 . . ?
O2A C21A H21A 118.2 . . ?
O2A C21A N2A 123.6(11) . . ?
N2A C21A H21A 118.2 . . ?
C21A N2A C22A 121.5(8) . . ?
C21A N2A C23A 120.8(8) . . ?
C22A N2A C23A 117.7(7) . . ?
N2A C22A H22D 109.5 . . ?
N2A C22A H22E 109.5 . . ?
N2A C22A H22F 109.5 . . ?
H22D C22A H22E 109.5 . . ?
H22D C22A H22F 109.5 . . ?
H22E C22A H22F 109.5 . . ?
N2A C23A H23D 109.5 . . ?
N2A C23A H23E 109.5 . . ?
N2A C23A H23F 109.5 . . ?
H23D C23A H23E 109.5 . . ?
H23D C23A H23F 109.5 . . ?
H23E C23A H23F 109.5 . . ?

loop_
_geom_bond_atom_site_label_1
_geom_bond_atom_site_label_2
_geom_bond_distance
_geom_bond_site_symmetry_2
_geom_bond_publ_flag
Mn1 O11 2.0926(16) . ?
Mn1 O21 2.065(2) . ?
Mn1 O23 2.272(2) 2_656 ?
Mn1 O24 2.2697(18) 2_656 ?
Mn1 C30 2.608(3) 2_656 ?
Mn1 N1 2.201(2) . ?
Mn1 N2 2.294(5) . ?
Mn1 N3 2.272(5) . ?
Mn2 O12 2.1313(17) . ?
Mn2 O12 2.1313(17) 3_666 ?
Mn2 O22 2.1872(19) . ?
Mn2 O22 2.1873(19) 3_666 ?
Mn2 O24 2.1969(16) 2_656 ?
Mn2 O24 2.1969(16) 4_565 ?
O11 C11 1.257(3) . ?
O12 C11 1.254(3) . ?
C11 C12 1.473(3) . ?
C12 C13 1.359(3) . ?
C12 S1 1.724(2) . ?
C13 H13 0.9500 . ?
C13 C14 1.410(3) . ?
C14 H14 0.9500 . ?
C14 C15 1.366(3) . ?
C15 C15 1.451(4) 3_565 ?
C15 S1 1.717(2) . ?
O21 C21 1.259(3) . ?
O22 C21 1.244(3) . ?
O23 C30 1.252(3) . ?
O24 C30 1.276(3) . ?
C21 C22 1.478(4) . ?
C22 C23 1.360(4) . ?
C22 S21 1.720(3) . ?
C23 H23 0.9500 . ?
C23 C24 1.404(5) . ?
C24 H24 0.9500 . ?
C24 C25 1.359(4) . ?
C25 C26 1.457(4) . ?
C25 S21 1.705(3) . ?
C26 C27 1.368(4) . ?
C26 S22 1.726(3) . ?
C27 H27 0.9500 . ?
C27 C28 1.410(4) . ?
C28 H28 0.9500 . ?
C28 C29 1.368(4) . ?
C29 C30 1.456(4) . ?
C29 S22 1.725(3) . ?
N1 C101 1.330(3) . ?
N1 C105 1.348(3) . ?
C101 H101 0.9500 . ?
C101 C102 1.378(4) . ?
C102 H102 0.9500 . ?
C102 C103 1.376(4) . ?
C103 H103 0.9500 . ?
C103 C104 1.375(4) . ?
C104 H104 0.9500 . ?
C104 C105 1.380(3) . ?
C105 C106 1.507(5) . ?
C105 C111 1.493(5) . ?
N2 C106 1.342(6) . ?
N2 C110 1.340(6) . ?
C106 C107 1.384(6) . ?
C107 H107 0.9500 . ?
C107 C108 1.378(6) . ?
C108 H108 0.9500 . ?
C108 C109 1.380(6) . ?
C109 H109 0.9500 . ?
C109 C110 1.377(6) . ?
C110 H110 0.9500 . ?
N3 C111 1.338(6) . ?
N3 C115 1.336(6) . ?
C111 C112 1.379(6) . ?
C112 H112 0.9500 . ?
C112 C113 1.375(6) . ?
C113 H113 0.9500 . ?
C113 C114 1.378(6) . ?
C114 H114 0.9500 . ?
C114 C115 1.377(6) . ?
C115 H115 0.9500 . ?
O1D C11D 1.160(10) . ?
C11D H11D 0.9500 . ?
C11D N1D 1.314(8) . ?
N1D C12D 1.427(8) . ?
N1D C13D 1.448(7) . ?
C12D H12D 0.9800 . ?
C12D H12E 0.9800 . ?
C12D H12F 0.9800 . ?
C13D H13D 0.9800 . ?
C13D H13E 0.9800 . ?
C13D H13F 0.9800 . ?
O1A C11A 1.178(10) . ?
C11A H11A 0.9500 . ?
C11A N1A 1.317(7) . ?
N1A C12A 1.434(7) . ?
N1A C13A 1.435(7) . ?
C12A H12A 0.9800 . ?
C12A H12B 0.9800 . ?
C12A H12C 0.9800 . ?
C13A H13A 0.9800 . ?
C13A H13B 0.9800 . ?
C13A H13C 0.9800 . ?
O2D C21D 1.188(8) . ?
C21D H21D 0.9500 . ?
C21D N2D 1.316(7) . ?
N2D C22D 1.442(7) . ?
N2D C23D 1.479(7) . ?
C22D H22A 0.9800 . ?
C22D H22B 0.9800 . ?
C22D H22C 0.9800 . ?
C23D H23A 0.9800 . ?
C23D H23B 0.9800 . ?
C23D H23C 0.9800 . ?
O2A C21A 1.166(8) . ?
C21A H21A 0.9500 . ?
C21A N2A 1.322(8) . ?
N2A C22A 1.414(7) . ?
N2A C23A 1.437(7) . ?
C22A H22D 0.9800 . ?
C22A H22E 0.9800 . ?
C22A H22F 0.9800 . ?
C23A H23D 0.9800 . ?
C23A H23E 0.9800 . ?
C23A H23F 0.9800 . ?
